data_4003583
loop_
_publ_author_name
'Shankar P N, Ravi'
'Orlandi, Fabio'
'Manuel, Pascal'
'Zhang, Weiguo'
'Halasyamani, P. Shiv'
'Sundaresan, Athinarayanan'

_publ_section_title
;
 A-Site and B-Site Cation Ordering Induces Polar and Multiferroic Behavior
 in the Perovskite NaLnNiWO6 (Ln = Y, Dy, Ho, and Yb)
;
_journal_name_full 'Chemistry of Materials'
_journal_paper_doi 10.1021/acs.chemmater.0c01149
_journal_year 2020
_chemical_formula_sum 'Na Ni O6 W Yb'
_chemical_formula_weight 534.56
_space_group_IT_number 4
_space_group_name_Hall 'P 2yb'
_space_group_name_H-M_alt 'P 1 21 1'
_symmetry_cell_setting monoclinic
_symmetry_space_group_name_Hall 'P 2yb'
_symmetry_space_group_name_H-M 'P 1 21 1'
_cell_angle_alpha 90.0000
_cell_angle_beta 90.2088(7)
_cell_angle_gamma 90.0000
_cell_formula_units_Z 2
_cell_length_a 5.28340(5)
_cell_length_b 5.47922(5)
_cell_length_c 7.72843(8)
_cell_measurement_temperature 300
_cell_volume 223.728(4)
_computing_structure_refinement FULLPROF
_diffrn_ambient_temperature 300
_diffrn_measurement_device_type Panalytical
_diffrn_radiation_type "'Cu K\a'"
_diffrn_radiation_wavelength 1.540596
_pd_instr_location ' ?'
_pd_meas_2theta_range_inc 0.013130
_pd_meas_2theta_range_max 119.99894
_pd_meas_2theta_range_min 10.00657
_pd_meas_number_of_points 8378
_pd_proc_2theta_range_inc 0.013130
_pd_proc_2theta_range_max 120.0119
_pd_proc_2theta_range_min 10.0195
_pd_proc_ls_pref_orient_corr ' ?'
_pd_proc_ls_prof_R_factor 5.9209
_pd_proc_ls_prof_wR_expected 3.3070
_pd_proc_ls_prof_wR_factor 8.3215
_pd_proc_wavelength 1.540596
_pd_spec_mounting ' ?'
_refine_ls_goodness_of_fit_all 6.3319
_refine_ls_number_parameters 50
_refine_ls_number_reflns 387
_refine_ls_number_restraints 0
_refine_ls_R_I_factor 3.5593
_cod_data_source_file cm0c01149_si_004.cif
_cod_data_source_block NaYbNiWO6
_cod_depositor_comments
;
The following automatic conversions were performed:

data item '_symmetry_cell_setting' value 'Monoclinic' was changed to
'monoclinic' in accordance with the
/home/data/users/saulius/crontab/automatic-downloads/rss-feeds/ACS/lib/dictionaries/cif_core.dic
dictionary named 'cif_core.dic' version 2.4.2 last updated on
2011-04-26.

Automatic conversion script
Id: cif_fix_values 7556 2019-12-06 15:28:31Z antanas 
;
_cod_original_sg_symbol_H-M 'P 21'
_cod_original_formula_sum 'Na Yb Ni W O6'
_cod_database_code 4003583
_pd_proc_ls_prof_cr_factor 9.7186
_pd_proc_ls_prof_cwr_factor 11.9314
_pd_proc_ls_prof_cwr_expected 4.7416
_pd_proc_ls_prof_chi2 6.3319
_pd_proc_ls_prof_echi2 6.3906

loop_
_symmetry_equiv_pos_as_xyz
x,y,z
-x,y+1/2,-z

loop_
_atom_site_label
_atom_site_fract_x
_atom_site_fract_y
_atom_site_fract_z
_atom_site_U_iso_or_equiv
_atom_site_occupancy
_atom_site_adp_type
_atom_site_type_symbol
Na 0.257(3) 0.229(2) 0.0119(14) 0.01983 1.00000 Uiso Na
Yb 0.2624(4) 0.3156(7) 0.5023(2) 0.00196 1.00000 Uiso Yb
Ni 0.7518(14) 0.256(3) 0.2435(5) 0.00508 1.00000 Uiso Ni
W 0.7628(4) 0.25000 0.76545(15) 0.00013 1.00000 Uiso W
O1 0.546(3) 0.560(4) 0.673(2) 0.01267 1.00000 Uiso O
O2 0.597(3) 0.545(3) 0.273(2) 0.01267 1.00000 Uiso O
O3 -0.054(3) -0.061(3) 0.181(2) 0.01267 1.00000 Uiso O
O4 -0.099(3) -0.099(4) 0.853(2) 0.01267 1.00000 Uiso O
O5 0.871(3) 0.184(3) 0.475(2) 0.01267 1.00000 Uiso O
O6 0.640(3) 0.184(3) -0.012(2) 0.01267 1.00000 Uiso O

loop_
_atom_type_symbol
_atom_type_scat_Cromer_Mann_a1
_atom_type_scat_Cromer_Mann_b1
_atom_type_scat_Cromer_Mann_a2
_atom_type_scat_Cromer_Mann_b2
_atom_type_scat_Cromer_Mann_a3
_atom_type_scat_Cromer_Mann_b3
_atom_type_scat_Cromer_Mann_a4
_atom_type_scat_Cromer_Mann_b4
_atom_type_scat_Cromer_Mann_c
_atom_type_scat_dispersion_real
_atom_type_scat_dispersion_imag
_atom_type_scat_source
na 4.76260 3.28500 3.17360 8.84220 1.26740 0.31360 1.11280 129.42400 0.67600 0.12900 0.12400 International_Tables_for_Crystallography_Vol.C(1991)_Tables_6.1.1.4_and_6.1.1.5
yb 28.66410 1.98890 15.43450 0.25712 15.30870 10.66470 2.98963 100.41700 7.56672 -7.70100 4.43200 International_Tables_for_Crystallography_Vol.C(1991)_Tables_6.1.1.4_and_6.1.1.5
ni 12.83760 3.87850 7.29200 0.25650 4.44380 12.17630 2.38000 66.34210 1.03410 -2.95600 0.50900 International_Tables_for_Crystallography_Vol.C(1991)_Tables_6.1.1.4_and_6.1.1.5
w 29.08180 1.72029 15.43000 9.22590 14.43270 0.32170 5.11982 57.05600 9.88750 -6.04800 5.57700 International_Tables_for_Crystallography_Vol.C(1991)_Tables_6.1.1.4_and_6.1.1.5
o 3.04850 13.27710 2.28680 5.70110 1.54630 0.32390 0.86700 32.90890 0.25080 0.04700 0.03200 International_Tables_for_Crystallography_Vol.C(1991)_Tables_6.1.1.4_and_6.1.1.5

loop_
_geom_angle_atom_site_label_1
_geom_angle_atom_site_label_2
_geom_angle_atom_site_label_3
_geom_angle
_geom_angle_site_symmetry_1
_geom_angle_site_symmetry_3
_geom_angle_publ_flag
O1 Na O2 120.6(10) 2_646 2_645 ?
O1 Na O3 66.4(8) 2_646 1_555 ?
O1 Na O3 162.9(13) 2_646 2_555 ?
O1 Na O4 113.9(10) 2_646 1_554 ?
O1 Na O4 79.9(13) 2_646 2_556 ?
O1 Na O6 71.0(10) 2_646 1_555 ?
O1 Na O6 104.1(11) 2_646 2_655 ?
O2 Na O3 112.4(10) 2_645 1_555 ?
O2 Na O3 76.4(10) 2_645 2_555 ?
O2 Na O4 65.3(8) 2_645 1_554 ?
O2 Na O4 159.5(16) 2_645 2_556 ?
O2 Na O6 64.6(10) 2_645 1_555 ?
O2 Na O6 108.8(10) 2_645 2_655 ?
O3 Na O3 110.7(11) 1_555 2_555 ?
O3 Na O4 55.0(8) 1_555 1_554 ?
O3 Na O4 73.2(13) 1_555 2_556 ?
O3 Na O6 126.2(13) 1_555 1_555 ?
O3 Na O6 136.2(11) 1_555 2_655 ?
O3 Na O4 73.5(10) 2_555 1_554 ?
O3 Na O4 83.2(13) 2_555 2_556 ?
O3 Na O6 119.3(13) 2_555 1_555 ?
O3 Na O6 65.5(9) 2_555 2_655 ?
O4 Na O4 107.3(15) 1_554 2_556 ?
O4 Na O6 122.1(12) 1_554 1_555 ?
O4 Na O6 138.6(12) 1_554 2_655 ?
O4 Na O6 129.3(16) 2_556 1_555 ?
O4 Na O6 63.0(12) 2_556 2_655 ?
O6 Na O6 84.7(11) 1_555 2_655 ?
O1 Yb O1 114.0(13) 1_555 2_646 ?
O1 Yb O2 72.8(8) 1_555 1_555 ?
O1 Yb O2 75.9(10) 1_555 2_646 ?
O1 Yb O3 68.1(8) 1_555 2_556 ?
O1 Yb O4 127.6(10) 1_555 2_556 ?
O1 Yb O5 145.1(13) 1_555 1_455 ?
O1 Yb O5 68.6(9) 1_555 2_656 ?
O1 Yb O2 66.6(9) 2_646 1_555 ?
O1 Yb O2 84.9(10) 2_646 2_646 ?
O1 Yb O3 152.3(12) 2_646 2_556 ?
O1 Yb O4 69.9(9) 2_646 2_556 ?
O1 Yb O5 99.6(11) 2_646 1_455 ?
O1 Yb O5 143.3(15) 2_646 2_656 ?
O2 Yb O2 122.7(10) 1_555 2_646 ?
O2 Yb O3 134.6(10) 1_555 2_556 ?
O2 Yb O4 61.2(6) 1_555 2_556 ?
O2 Yb O5 132.9(11) 1_555 1_455 ?
O2 Yb O5 80.7(9) 1_555 2_656 ?
O2 Yb O3 68.6(8) 2_646 2_556 ?
O2 Yb O4 150.6(11) 2_646 2_556 ?
O2 Yb O5 98.9(10) 2_646 1_455 ?
O2 Yb O5 128.5(12) 2_646 2_656 ?
O3 Yb O4 132.5(9) 2_556 2_556 ?
O3 Yb O5 77.8(8) 2_556 1_455 ?
O3 Yb O5 64.3(8) 2_556 2_656 ?
O4 Yb O5 71.8(8) 2_556 1_455 ?
O4 Yb O5 80.2(9) 2_556 2_656 ?
O5 Yb O5 90.4(11) 1_455 2_656 ?
O1 Ni O2 94.2(15) 2_646 1_555 ?
O1 Ni O3 90.9(12) 2_646 1_655 ?
O1 Ni O4 169.6(16) 2_646 2_656 ?
O1 Ni O5 81.2(11) 2_646 1_555 ?
O1 Ni O6 89.1(11) 2_646 1_555 ?
O2 Ni O3 173.0(16) 1_555 1_655 ?
O2 Ni O4 96.2(13) 1_555 2_656 ?
O2 Ni O5 102.1(14) 1_555 1_555 ?
O2 Ni O6 99.1(13) 1_555 1_555 ?
O3 Ni O4 78.7(12) 1_655 2_656 ?
O3 Ni O5 83.4(11) 1_655 1_555 ?
O3 Ni O6 76.2(11) 1_655 1_555 ?
O4 Ni O5 97.0(12) 2_656 1_555 ?
O4 Ni O6 88.9(11) 2_656 1_555 ?
O5 Ni O6 157.2(14) 1_555 1_555 ?
O1 W O2 84.3(12) 1_555 2_646 ?
O1 W O3 94.1(12) 1_555 2_656 ?
O1 W O4 167.6(17) 1_555 1_655 ?
O1 W O5 86.3(11) 1_555 1_555 ?
O1 W O6 105.6(13) 1_555 1_556 ?
O2 W O3 174.1(14) 2_646 2_656 ?
O2 W O4 83.2(10) 2_646 1_655 ?
O2 W O5 90.3(10) 2_646 1_555 ?
O2 W O6 74.2(10) 2_646 1_556 ?
O3 W O4 98.2(14) 2_656 1_655 ?
O3 W O5 95.3(11) 2_656 1_555 ?
O3 W O6 100.8(13) 2_656 1_556 ?
O4 W O5 94.6(11) 1_655 1_555 ?
O4 W O6 70.1(11) 1_655 1_556 ?
O5 W O6 159.0(13) 1_555 1_556 ?
Na O1 Yb 153.0(8) 2_656 1_555 ?
Na O1 Yb 98.9(7) 2_656 2_656 ?
Na O1 Ni 80.4(9) 2_656 2_656 ?
Na O1 W 77.2(7) 2_656 1_555 ?
Na O1 O2 106.7(9) 2_656 2_646 ?
Na O1 O2 69.9(8) 2_656 2_656 ?
Na O1 O3 93.9(9) 2_656 2_556 ?
Na O1 O3 54.1(7) 2_656 2_656 ?
Na O1 O5 127.9(10) 2_656 2_656 ?
Yb O1 Yb 107.7(7) 1_555 2_656 ?
Yb O1 Ni 89.2(9) 1_555 2_656 ?
Yb O1 W 94.1(7) 1_555 1_555 ?
Yb O1 O2 52.0(7) 1_555 2_646 ?
Yb O1 O2 116.4(9) 1_555 2_656 ?
Yb O1 O3 62.0(7) 1_555 2_556 ?
Yb O1 O3 130.0(9) 1_555 2_656 ?
Yb O1 O4 173.8(10) 1_555 1_665 ?
Yb O1 O5 51.0(7) 1_555 2_656 ?
Yb O1 O6 114.6(8) 1_555 2_656 ?
Yb O1 Ni 102.7(8) 2_656 2_656 ?
Yb O1 W 117.3(7) 2_656 1_555 ?
Yb O1 O2 144.6(10) 2_656 2_646 ?
Yb O1 O2 67.1(8) 2_656 2_656 ?
Yb O1 O3 142.9(10) 2_656 2_556 ?
Yb O1 O3 87.6(8) 2_656 2_656 ?
Yb O1 O4 66.3(8) 2_656 1_665 ?
Yb O1 O5 87.3(9) 2_656 2_656 ?
Yb O1 O6 124.7(9) 2_656 2_656 ?
Ni O1 W 136.5(10) 2_656 1_555 ?
Ni O1 O2 105.3(12) 2_656 2_646 ?
Ni O1 O3 45.4(9) 2_656 2_556 ?
Ni O1 O3 134.5(11) 2_656 2_656 ?
Ni O1 O4 90.4(10) 2_656 1_665 ?
Ni O1 O5 48.1(9) 2_656 2_656 ?
Ni O1 O6 46.6(8) 2_656 2_656 ?
W O1 O2 48.7(8) 1_555 2_646 ?
W O1 O2 147.0(11) 1_555 2_656 ?
W O1 O3 99.5(9) 1_555 2_556 ?
W O1 O4 90.4(10) 1_555 1_665 ?
W O1 O5 143.6(10) 1_555 2_656 ?
W O1 O6 93.8(9) 1_555 2_656 ?
O2 O1 O2 144.9(12) 2_646 2_656 ?
O2 O1 O3 59.9(8) 2_646 2_556 ?
O2 O1 O3 88.0(9) 2_646 2_656 ?
O2 O1 O4 133.8(12) 2_646 1_665 ?
O2 O1 O5 95.5(10) 2_646 2_656 ?
O2 O1 O6 90.5(9) 2_646 2_656 ?
O2 O1 O3 85.2(9) 2_656 2_556 ?
O2 O1 O3 113.5(10) 2_656 2_656 ?
O2 O1 O4 60.4(9) 2_656 1_665 ?
O2 O1 O5 65.4(9) 2_656 2_656 ?
O2 O1 O6 63.1(9) 2_656 2_656 ?
O3 O1 O3 127.3(10) 2_556 2_656 ?
O3 O1 O4 121.4(10) 2_556 1_665 ?
O3 O1 O5 57.9(8) 2_556 2_656 ?
O3 O1 O6 52.7(7) 2_556 2_656 ?
O3 O1 O4 53.1(8) 2_656 1_665 ?
O3 O1 O5 174.9(11) 2_656 2_656 ?
O3 O1 O6 91.0(9) 2_656 2_656 ?
O4 O1 O5 125.3(11) 1_665 2_656 ?
O4 O1 O6 69.2(8) 1_665 2_656 ?
O5 O1 O6 92.7(9) 2_656 2_656 ?
Na O2 Yb 156.7(8) 2_655 1_555 ?
Na O2 Yb 106.7(7) 2_655 2_656 ?
Na O2 Ni 95.7(11) 2_655 1_555 ?
Na O2 W 86.9(8) 2_655 2_656 ?
Na O2 O1 126.1(11) 2_655 2_646 ?
Na O2 O1 79.8(9) 2_655 2_656 ?
Na O2 O3 45.9(7) 2_655 1_665 ?
Na O2 O4 95.4(9) 2_655 2_556 ?
Na O2 O4 62.8(8) 2_655 2_656 ?
Na O2 O5 125.7(10) 2_655 1_555 ?
Na O2 O6 66.3(8) 2_655 1_555 ?
Na O2 O6 48.0(8) 2_655 2_655 ?
Yb O2 Yb 90.8(5) 1_555 2_656 ?
Yb O2 Ni 88.5(8) 1_555 1_555 ?
Yb O2 W 76.7(5) 1_555 2_656 ?
Yb O2 O1 46.2(7) 1_555 2_646 ?
Yb O2 O1 100.2(9) 1_555 2_656 ?
Yb O2 O3 152.0(8) 1_555 1_665 ?
Yb O2 O4 61.2(6) 1_555 2_556 ?
Yb O2 O4 131.4(8) 1_555 2_656 ?
Yb O2 O5 70.7(7) 1_555 1_555 ?
Yb O2 O6 102.7(7) 1_555 1_555 ?
Yb O2 O6 109.4(8) 1_555 2_655 ?
Yb O2 Ni 119.8(11) 2_656 1_555 ?
Yb O2 W 92.7(6) 2_656 2_656 ?
Yb O2 O1 124.2(11) 2_656 2_646 ?
Yb O2 O1 52.1(7) 2_656 2_656 ?
Yb O2 O3 61.7(7) 2_656 1_665 ?
Yb O2 O4 133.4(9) 2_656 2_556 ?
Yb O2 O4 97.4(8) 2_656 2_656 ?
Yb O2 O5 83.1(8) 2_656 1_555 ?
Yb O2 O6 157.5(9) 2_656 1_555 ?
Yb O2 O6 123.4(9) 2_656 2_655 ?
Ni O2 W 144.7(11) 1_555 2_656 ?
Ni O2 O1 45.9(10) 1_555 2_646 ?
Ni O2 O1 167.8(16) 1_555 2_656 ?
Ni O2 O3 109.4(13) 1_555 1_665 ?
Ni O2 O4 97.5(11) 1_555 2_556 ?
Ni O2 O4 46.3(9) 1_555 2_656 ?
Ni O2 O6 113.2(13) 1_555 2_655 ?
W O2 O1 105.6(10) 2_656 2_646 ?
W O2 O1 47.0(8) 2_656 2_656 ?
W O2 O3 97.7(8) 2_656 1_665 ?
W O2 O4 47.3(7) 2_656 2_556 ?
W O2 O4 149.6(10) 2_656 2_656 ?
W O2 O5 147.0(9) 2_656 1_555 ?
W O2 O6 107.7(8) 2_656 1_555 ?
W O2 O6 46.5(7) 2_656 2_655 ?
O1 O2 O1 144.9(14) 2_646 2_656 ?
O1 O2 O3 155.2(12) 2_646 1_665 ?
O1 O2 O4 63.1(9) 2_646 2_556 ?
O1 O2 O4 92.2(10) 2_646 2_656 ?
O1 O2 O5 53.6(8) 2_646 1_555 ?
O1 O2 O6 59.9(8) 2_646 1_555 ?
O1 O2 O6 106.0(12) 2_646 2_655 ?
O1 O2 O3 59.4(8) 2_656 1_665 ?
O1 O2 O4 94.3(11) 2_656 2_556 ?
O1 O2 O4 122.4(11) 2_656 2_656 ?
O1 O2 O5 134.7(12) 2_656 1_555 ?
O1 O2 O6 139.6(12) 2_656 1_555 ?
O1 O2 O6 72.2(10) 2_656 2_655 ?
O3 O2 O4 133.4(11) 1_665 2_556 ?
O3 O2 O4 63.1(8) 1_665 2_656 ?
O3 O2 O5 108.6(10) 1_665 1_555 ?
O3 O2 O6 105.1(9) 1_665 1_555 ?
O3 O2 O6 83.9(9) 1_665 2_655 ?
O4 O2 O4 129.2(10) 2_556 2_656 ?
O4 O2 O5 116.3(10) 2_556 1_555 ?
O4 O2 O6 69.1(8) 2_556 1_555 ?
O4 O2 O6 50.3(8) 2_556 2_655 ?
O4 O2 O5 63.0(8) 2_656 1_555 ?
O4 O2 O6 60.2(8) 2_656 1_555 ?
O4 O2 O6 105.4(10) 2_656 2_655 ?
O5 O2 O6 84.6(8) 1_555 1_555 ?
O5 O2 O6 153.2(12) 1_555 2_655 ?
O6 O2 O6 69.0(9) 1_555 2_655 ?
Na O3 Na 106.7(10) 1_555 2_545 ?
Na O3 Yb 146.7(8) 1_555 2_546 ?
Na O3 Ni 85.4(9) 1_555 1_455 ?
Na O3 W 86.0(8) 1_555 2_646 ?
Na O3 O1 127.8(10) 1_555 2_546 ?
Na O3 O1 59.5(7) 1_555 2_646 ?
Na O3 O2 163.5(11) 1_555 1_445 ?
Na O3 O4 67.2(9) 1_555 1_554 ?
Na O3 O5 102.3(9) 1_555 1_455 ?
Na O3 O6 77.9(9) 1_555 1_455 ?
Na O3 O6 66.2(8) 1_555 2_645 ?
Na O3 Yb 106.3(7) 2_545 2_546 ?
Na O3 Ni 111.2(11) 2_545 1_455 ?
Na O3 W 105.0(10) 2_545 2_646 ?
Na O3 O1 87.0(10) 2_545 2_546 ?
Na O3 O1 145.3(12) 2_545 2_646 ?
Na O3 O2 57.6(8) 2_545 1_445 ?
Na O3 O4 125.8(13) 2_545 2_556 ?
Na O3 O5 141.1(11) 2_545 1_455 ?
Na O3 O6 64.5(9) 2_545 1_455 ?
Na O3 O6 78.9(10) 2_545 2_645 ?
Yb O3 Ni 78.5(8) 2_546 1_455 ?
Yb O3 W 89.9(6) 2_546 2_646 ?
Yb O3 O1 49.9(6) 2_546 2_546 ?
Yb O3 O1 94.6(7) 2_546 2_646 ?
Yb O3 O2 49.7(6) 2_546 1_445 ?
Yb O3 O4 145.2(9) 2_546 1_554 ?
Yb O3 O4 116.1(10) 2_546 2_556 ?
Yb O3 O5 46.4(6) 2_546 1_455 ?
Yb O3 O6 112.9(8) 2_546 1_455 ?
Yb O3 O6 125.5(8) 2_546 2_645 ?
Ni O3 W 143.8(11) 1_455 2_646 ?
Ni O3 O1 99.8(10) 1_455 2_646 ?
Ni O3 O2 104.4(11) 1_455 1_445 ?
Ni O3 O4 104.8(11) 1_455 1_554 ?
Ni O3 O4 51.7(9) 1_455 2_556 ?
Ni O3 O5 46.1(8) 1_455 1_455 ?
Ni O3 O6 52.3(9) 1_455 1_455 ?
Ni O3 O6 151.6(12) 1_455 2_645 ?
W O3 O1 139.7(10) 2_646 2_546 ?
W O3 O1 46.5(8) 2_646 2_646 ?
W O3 O2 93.2(9) 2_646 1_445 ?
W O3 O4 104.1(10) 2_646 1_554 ?
W O3 O4 107.0(12) 2_646 2_556 ?
W O3 O5 102.2(9) 2_646 1_455 ?
W O3 O6 156.6(11) 2_646 1_455 ?
O1 O3 O1 127.3(10) 2_546 2_646 ?
O1 O3 O2 60.7(8) 2_546 1_445 ?
O1 O3 O4 108.8(10) 2_546 1_554 ?
O1 O3 O4 95.3(10) 2_546 2_556 ?
O1 O3 O5 54.6(8) 2_546 1_455 ?
O1 O3 O6 63.0(8) 2_546 1_455 ?
O1 O3 O6 163.0(11) 2_546 2_645 ?
O1 O3 O2 129.7(10) 2_646 1_445 ?
O1 O3 O4 118.3(10) 2_646 1_554 ?
O1 O3 O4 63.5(9) 2_646 2_556 ?
O1 O3 O5 72.7(8) 2_646 1_455 ?
O1 O3 O6 131.8(11) 2_646 1_455 ?
O1 O3 O6 66.4(8) 2_646 2_645 ?
O2 O3 O4 97.2(10) 1_445 1_554 ?
O2 O3 O4 156.0(13) 1_445 2_556 ?
O2 O3 O5 93.9(9) 1_445 1_455 ?
O2 O3 O6 97.5(10) 1_445 1_455 ?
O2 O3 O6 103.3(9) 1_445 2_645 ?
O4 O3 O4 90.4(11) 1_554 2_556 ?
O4 O3 O5 150.7(12) 1_554 1_455 ?
O4 O3 O6 53.9(9) 1_554 1_455 ?
O4 O3 O6 65.3(8) 1_554 2_645 ?
O4 O3 O5 69.7(9) 2_556 1_455 ?
O4 O3 O6 68.8(10) 2_556 1_455 ?
O4 O3 O6 100.5(11) 2_556 2_645 ?
O5 O3 O6 97.8(10) 1_455 1_455 ?
O5 O3 O6 137.5(11) 1_455 2_645 ?
O6 O3 O6 117.5(11) 1_455 2_645 ?
Na O4 Na 114.9(13) 1_556 2_546 ?
Na O4 Yb 134.0(7) 1_556 2_546 ?
Na O4 Ni 79.6(9) 1_556 2_646 ?
Na O4 W 78.4(8) 1_556 1_455 ?
Na O4 O1 177.3(11) 1_556 1_445 ?
Na O4 O2 124.2(10) 1_556 2_546 ?
Na O4 O2 51.9(7) 1_556 2_646 ?
Na O4 O3 57.8(8) 1_556 1_556 ?
Na O4 O3 115.9(10) 1_556 2_546 ?
Na O4 O6 77.3(10) 1_556 1_456 ?
Na O4 O6 62.6(8) 1_556 2_646 ?
Na O4 Yb 111.0(10) 2_546 2_546 ?
Na O4 Ni 116.7(12) 2_546 2_646 ?
Na O4 W 122.5(11) 2_546 1_455 ?
Na O4 O1 67.4(11) 2_546 1_445 ?
Na O4 O2 84.7(12) 2_546 2_546 ?
Na O4 O2 146.0(14) 2_546 2_646 ?
Na O4 O3 57.3(11) 2_546 1_556 ?
Na O4 O3 70.9(12) 2_546 2_546 ?
Na O4 O6 78.1(12) 2_546 1_456 ?
Na O4 O6 85.6(12) 2_546 2_646 ?
Yb O4 Ni 82.1(6) 2_546 2_646 ?
Yb O4 W 75.4(6) 2_546 1_455 ?
Yb O4 O2 57.6(6) 2_546 2_546 ?
Yb O4 O2 89.7(7) 2_546 2_646 ?
Yb O4 O3 167.1(9) 2_546 1_556 ?
Yb O4 O3 81.0(8) 2_546 2_546 ?
Yb O4 O6 110.8(9) 2_546 1_456 ?
Yb O4 O6 124.4(8) 2_546 2_646 ?
Ni O4 W 120.7(10) 2_646 1_455 ?
Ni O4 O1 98.2(10) 2_646 1_445 ?
Ni O4 O2 139.5(10) 2_646 2_546 ?
Ni O4 O3 107.5(10) 2_646 1_556 ?
Ni O4 O3 49.6(9) 2_646 2_546 ?
Ni O4 O6 156.4(12) 2_646 1_456 ?
Ni O4 O6 45.0(7) 2_646 2_646 ?
W O4 O1 101.4(11) 1_455 1_445 ?
W O4 O2 49.4(8) 1_455 2_546 ?
W O4 O2 87.9(9) 1_455 2_646 ?
W O4 O3 105.6(10) 1_455 1_556 ?
W O4 O3 155.9(11) 1_455 2_546 ?
W O4 O6 49.3(9) 1_455 1_456 ?
W O4 O6 139.6(10) 1_455 2_646 ?
O1 O4 O2 56.5(8) 1_445 2_546 ?
O1 O4 O2 125.4(11) 1_445 2_646 ?
O1 O4 O3 124.7(11) 1_445 1_556 ?
O1 O4 O3 63.3(9) 1_445 2_546 ?
O1 O4 O6 104.7(12) 1_445 1_456 ?
O1 O4 O6 117.0(10) 1_445 2_646 ?
O2 O4 O2 129.2(10) 2_546 2_646 ?
O2 O4 O3 113.0(10) 2_546 1_556 ?
O2 O4 O3 119.8(11) 2_546 2_546 ?
O2 O4 O6 55.4(9) 2_546 1_456 ?
O2 O4 O6 169.9(11) 2_546 2_646 ?
O2 O4 O3 103.1(10) 2_646 1_556 ?
O2 O4 O3 87.0(10) 2_646 2_546 ?
O2 O4 O6 120.5(11) 2_646 1_456 ?
O2 O4 O6 60.4(8) 2_646 2_646 ?
O3 O4 O3 98.5(11) 1_556 2_546 ?
O3 O4 O6 63.5(10) 1_556 1_456 ?
O3 O4 O6 63.1(8) 1_556 2_646 ?
O3 O4 O6 148.9(13) 2_546 1_456 ?
O3 O4 O6 54.1(8) 2_546 2_646 ?
O6 O4 O6 124.6(12) 1_456 2_646 ?
Yb O5 Yb 127.6(6) 1_655 2_646 ?
Yb O5 Ni 108.9(7) 1_655 1_555 ?
Yb O5 W 95.2(6) 1_655 1_555 ?
Yb O5 O1 159.0(10) 1_655 2_646 ?
Yb O5 O2 107.2(9) 1_655 1_555 ?
Yb O5 O3 96.0(9) 1_655 1_655 ?
Yb O5 Ni 99.3(9) 2_646 1_555 ?
Yb O5 W 89.2(6) 2_646 1_555 ?
Yb O5 O1 60.4(8) 2_646 2_646 ?
Yb O5 O2 121.4(9) 2_646 1_555 ?
Yb O5 O3 69.3(8) 2_646 1_655 ?
Ni O5 W 140.7(7) 1_555 1_555 ?
Ni O5 O1 50.7(8) 1_555 2_646 ?
Ni O5 O3 50.5(8) 1_555 1_655 ?
W O5 O1 104.8(9) 1_555 2_646 ?
W O5 O2 106.7(8) 1_555 1_555 ?
W O5 O3 158.3(9) 1_555 1_655 ?
O1 O5 O2 61.0(9) 2_646 1_555 ?
O1 O5 O3 67.5(9) 2_646 1_655 ?
O2 O5 O3 87.7(9) 1_555 1_655 ?
Na O6 Na 109.2(11) 1_555 2_645 ?
Na O6 Ni 99.6(10) 1_555 1_555 ?
Na O6 W 113.9(11) 1_555 1_554 ?
Na O6 O1 66.8(9) 1_555 2_646 ?
Na O6 O2 77.0(10) 1_555 1_555 ?
Na O6 O2 67.4(10) 1_555 2_645 ?
Na O6 O3 129.0(13) 1_555 1_655 ?
Na O6 O3 136.7(12) 1_555 2_655 ?
Na O6 O4 135.1(14) 1_555 1_654 ?
Na O6 O4 136.2(12) 1_555 2_656 ?
Na O6 Ni 97.1(9) 2_645 1_555 ?
Na O6 W 96.6(8) 2_645 1_554 ?
Na O6 O1 81.0(9) 2_645 2_646 ?
Na O6 O2 131.9(10) 2_645 1_555 ?
Na O6 O2 78.9(9) 2_645 2_645 ?
Na O6 O3 50.0(8) 2_645 1_655 ?
Na O6 O3 108.0(9) 2_645 2_655 ?
Na O6 O4 102.6(10) 2_645 2_656 ?
Ni O6 W 136.9(7) 1_555 1_554 ?
Ni O6 O2 163.7(11) 1_555 2_645 ?
Ni O6 O3 51.5(8) 1_555 1_655 ?
Ni O6 O3 97.1(9) 1_555 2_655 ?
Ni O6 O4 112.5(11) 1_555 1_654 ?
Ni O6 O4 46.1(7) 1_555 2_656 ?
W O6 O1 177.5(10) 1_554 2_646 ?
W O6 O2 125.4(10) 1_554 1_555 ?
W O6 O2 59.4(8) 1_554 2_645 ?
W O6 O3 114.4(10) 1_554 1_655 ?
W O6 O4 60.6(10) 1_554 1_654 ?
W O6 O4 91.0(9) 1_554 2_656 ?
O1 O6 O2 57.0(8) 2_646 1_555 ?
O1 O6 O2 119.5(11) 2_646 2_645 ?
O1 O6 O3 64.3(8) 2_646 1_655 ?
O1 O6 O3 141.3(11) 2_646 2_655 ?
O1 O6 O4 117.1(11) 2_646 1_654 ?
O1 O6 O4 89.9(9) 2_646 2_656 ?
O2 O6 O2 139.9(11) 1_555 2_645 ?
O2 O6 O3 88.1(9) 1_555 1_655 ?
O2 O6 O3 94.2(9) 1_555 2_655 ?
O2 O6 O4 145.5(13) 1_555 1_654 ?
O2 O6 O4 59.3(8) 1_555 2_656 ?
O2 O6 O3 128.5(11) 2_645 1_655 ?
O2 O6 O3 99.2(10) 2_645 2_655 ?
O2 O6 O4 74.3(10) 2_645 1_654 ?
O2 O6 O4 150.1(12) 2_645 2_656 ?
O3 O6 O3 92.2(10) 1_655 2_655 ?
O3 O6 O4 62.6(10) 1_655 1_654 ?
O3 O6 O4 57.2(9) 1_655 2_656 ?
O3 O6 O4 70.8(10) 2_655 1_654 ?
O3 O6 O4 51.5(7) 2_655 2_656 ?
O4 O6 O4 88.2(11) 1_654 2_656 ?

loop_
_geom_bond_atom_site_label_1
_geom_bond_atom_site_label_2
_geom_bond_distance
_geom_bond_site_symmetry_2
_geom_bond_publ_flag
Na Ni 3.223(16) 1_455 ?
Na Ni 3.166(16) 1_555 ?
Na Ni 3.258(17) 2_645 ?
Na Ni 3.498(18) 2_655 ?
Na W 3.228(14) 1_454 ?
Na W 3.289(14) 1_554 ?
Na W 3.140(11) 2_646 ?
Na W 3.335(11) 2_656 ?
Na O1 2.80(2) 2_646 ?
Na O2 3.20(2) 1_555 ?
Na O2 2.544(19) 2_645 ?
Na O3 2.64(2) 1_555 ?
Na O3 2.16(2) 2_555 ?
Na O4 2.87(2) 1_554 ?
Na O4 1.64(2) 2_556 ?
Na O6 3.27(2) 1_455 ?
Na O6 2.05(2) 1_555 ?
Na O6 3.035(20) 2_645 ?
Na O6 2.552(20) 2_655 ?
Yb Ni 3.368(7) 1_455 ?
Yb Ni 3.291(7) 1_555 ?
Yb Ni 3.113(13) 2_656 ?
Yb W 3.357(3) 1_455 ?
Yb W 3.349(3) 1_555 ?
Yb W 3.156(3) 2_656 ?
Yb O1 2.401(18) 1_555 ?
Yb O1 2.198(19) 2_646 ?
Yb O2 2.805(16) 1_555 ?
Yb O2 2.399(16) 2_646 ?
Yb O3 2.771(16) 2_556 ?
Yb O4 2.913(16) 2_556 ?
Yb O5 2.199(16) 1_455 ?
Yb O5 3.303(16) 1_555 ?
Yb O5 2.145(17) 2_656 ?
Ni Na 3.166(16) 1_555 ?
Ni Na 3.223(16) 1_655 ?
Ni Na 3.498(18) 2_645 ?
Ni Na 3.258(17) 2_655 ?
Ni Yb 3.291(7) 1_555 ?
Ni Yb 3.368(7) 1_655 ?
Ni Yb 3.113(13) 2_646 ?
Ni O1 2.01(2) 2_646 ?
Ni O2 1.80(2) 1_555 ?
Ni O3 2.08(2) 1_655 ?
Ni O4 2.136(19) 2_656 ?
Ni O5 1.935(16) 1_555 ?
Ni O6 2.096(16) 1_555 ?
W Na 3.289(14) 1_556 ?
W Na 3.228(14) 1_656 ?
W Na 3.335(11) 2_646 ?
W Na 3.140(11) 2_656 ?
W Yb 3.349(3) 1_555 ?
W Yb 3.357(3) 1_655 ?
W Yb 3.156(3) 2_646 ?
W O1 2.168(20) 1_555 ?
W O2 2.227(16) 2_646 ?
W O3 1.899(16) 2_656 ?
W O4 2.16(2) 1_655 ?
W O5 2.346(16) 1_555 ?
W O6 1.876(16) 1_556 ?
O1 Na 2.80(2) 2_656 ?
O1 Yb 2.401(18) 1_555 ?
O1 Yb 2.198(19) 2_656 ?
O1 Ni 2.01(2) 2_656 ?
O1 W 2.168(20) 1_555 ?
O1 O2 3.11(2) 1_555 ?
O1 O2 2.95(3) 2_646 ?
O1 O2 2.79(3) 2_656 ?
O1 O3 2.91(2) 2_556 ?
O1 O3 2.98(2) 2_656 ?
O1 O4 2.99(3) 1_665 ?
O1 O5 3.09(2) 1_555 ?
O1 O5 2.57(2) 2_656 ?
O1 O5 3.36(2) 2_756 ?
O1 O6 3.23(2) 1_556 ?
O1 O6 2.88(2) 2_656 ?
O2 Na 3.20(2) 1_555 ?
O2 Na 2.544(19) 2_655 ?
O2 Yb 2.805(16) 1_555 ?
O2 Yb 2.399(16) 2_656 ?
O2 Ni 1.80(2) 1_555 ?
O2 W 2.227(16) 2_656 ?
O2 O1 3.11(2) 1_555 ?
O2 O1 2.79(3) 2_646 ?
O2 O1 2.95(3) 2_656 ?
O2 O3 2.93(2) 1_665 ?
O2 O4 2.91(2) 2_556 ?
O2 O4 2.94(2) 2_656 ?
O2 O5 2.90(2) 1_555 ?
O2 O5 3.24(2) 2_656 ?
O2 O5 3.50(2) 2_756 ?
O2 O6 2.97(2) 1_555 ?
O2 O6 2.49(2) 2_655 ?
O3 Na 2.64(2) 1_555 ?
O3 Na 2.16(2) 2_545 ?
O3 Yb 2.771(16) 2_546 ?
O3 Ni 2.08(2) 1_455 ?
O3 W 1.899(16) 2_646 ?
O3 O1 2.91(2) 2_546 ?
O3 O1 2.98(2) 2_646 ?
O3 O2 2.93(2) 1_445 ?
O3 O4 2.55(2) 1_554 ?
O3 O4 3.07(3) 2_546 ?
O3 O4 2.67(3) 2_556 ?
O3 O5 2.67(2) 1_455 ?
O3 O5 3.15(2) 2_646 ?
O3 O6 2.57(2) 1_455 ?
O3 O6 2.91(2) 2_645 ?
O4 Na 2.87(2) 1_556 ?
O4 Na 1.64(2) 2_546 ?
O4 Yb 2.913(16) 2_546 ?
O4 Ni 2.136(19) 2_646 ?
O4 W 2.16(2) 1_455 ?
O4 O1 2.99(3) 1_445 ?
O4 O2 2.91(2) 2_546 ?
O4 O2 2.94(2) 2_646 ?
O4 O3 2.55(2) 1_556 ?
O4 O3 2.67(3) 2_546 ?
O4 O3 3.07(3) 2_556 ?
O4 O5 3.31(2) 1_455 ?
O4 O5 3.05(2) 2_646 ?
O4 O6 2.32(2) 1_456 ?
O4 O6 3.33(2) 2_546 ?
O4 O6 2.96(2) 2_646 ?
O5 Yb 3.303(16) 1_555 ?
O5 Yb 2.199(16) 1_655 ?
O5 Yb 2.145(17) 2_646 ?
O5 Ni 1.935(16) 1_555 ?
O5 W 2.346(16) 1_555 ?
O5 O1 3.09(2) 1_555 ?
O5 O1 2.57(2) 2_646 ?
O5 O1 3.36(2) 2_746 ?
O5 O2 2.90(2) 1_555 ?
O5 O2 3.24(2) 2_646 ?
O5 O2 3.50(2) 2_746 ?
O5 O3 2.67(2) 1_655 ?
O5 O3 3.15(2) 2_656 ?
O5 O4 3.31(2) 1_655 ?
O5 O4 3.05(2) 2_656 ?
O5 O5 3.08(2) 2_746 ?
O5 O5 3.08(2) 2_756 ?
O6 Na 2.05(2) 1_555 ?
O6 Na 3.27(2) 1_655 ?
O6 Na 2.552(20) 2_645 ?
O6 Na 3.035(20) 2_655 ?
O6 Ni 2.096(16) 1_555 ?
O6 W 1.876(16) 1_554 ?
O6 O1 3.23(2) 1_554 ?
O6 O1 2.88(2) 2_646 ?
O6 O2 2.97(2) 1_555 ?
O6 O2 2.49(2) 2_645 ?
O6 O3 2.57(2) 1_655 ?
O6 O3 2.91(2) 2_655 ?
O6 O4 2.32(2) 1_654 ?
O6 O4 3.33(2) 2_556 ?
O6 O4 2.96(2) 2_656 ?
O6 O6 3.12(2) 2_645 ?
O6 O6 3.12(2) 2_655 ?
